data_4076385
loop_
_publ_author_name
'Yao, Zi-Jian'
'Jin, Guo-Xin'

_publ_section_title
;
 Synthesis, Reactivity, and Structural Transformation of Mono- and
 Binuclear Carboranylamidinate-Based 3d Metal Complexes and
 Metallacarborane Derivatives
;
_journal_issue 5
_journal_name_full Organometallics
_journal_page_first 1767
_journal_paper_doi 10.1021/om2011358
_journal_volume 31
_journal_year 2012
_chemical_formula_sum 'C18 H50 B20 Cu N4'
_chemical_formula_weight 602.36
_chemical_name_systematic
; 
 ? 
;
_space_group_IT_number 13
_symmetry_cell_setting monoclinic
_symmetry_space_group_name_Hall '-P 2yac'
_symmetry_space_group_name_H-M 'P 1 2/n 1'
_atom_sites_solution_hydrogens geom
_atom_sites_solution_primary direct
_atom_sites_solution_secondary difmap
_audit_creation_method SHELXL-97
_cell_angle_alpha 90.00
_cell_angle_beta 101.544(9)
_cell_angle_gamma 90.00
_cell_formula_units_Z 2
_cell_length_a 13.682(9)
_cell_length_b 8.324(5)
_cell_length_c 15.107(10)
_cell_measurement_reflns_used 747
_cell_measurement_temperature 293(2)
_cell_measurement_theta_max 25.325
_cell_measurement_theta_min 2.752
_cell_volume 1685.7(19)
_computing_cell_refinement 'Bruker SMART'
_computing_data_collection 'Bruker SMART'
_computing_data_reduction 'Bruker SHELXTL'
_computing_molecular_graphics 'Bruker SHELXTL'
_computing_publication_material 'Bruker SHELXTL'
_computing_structure_refinement 'SHELXL-97 (Sheldrick, 1997)'
_computing_structure_solution 'SHELXS-97 (Sheldrick, 1990)'
_diffrn_ambient_temperature 293(2)
_diffrn_measured_fraction_theta_full 0.982
_diffrn_measured_fraction_theta_max 0.982
_diffrn_measurement_device_type 'CCD area detector'
_diffrn_measurement_method 'phi and omega scans'
_diffrn_radiation_monochromator graphite
_diffrn_radiation_source 'fine-focus sealed tube'
_diffrn_radiation_type MoK\a
_diffrn_radiation_wavelength 0.71073
_diffrn_reflns_av_R_equivalents 0.0795
_diffrn_reflns_av_sigmaI/netI 0.1316
_diffrn_reflns_limit_h_max 17
_diffrn_reflns_limit_h_min -17
_diffrn_reflns_limit_k_max 10
_diffrn_reflns_limit_k_min -10
_diffrn_reflns_limit_l_max 13
_diffrn_reflns_limit_l_min -19
_diffrn_reflns_number 7898
_diffrn_reflns_theta_full 27.01
_diffrn_reflns_theta_max 27.01
_diffrn_reflns_theta_min 1.83
_diffrn_standards_decay_% 4.96
_exptl_absorpt_coefficient_mu 0.668
_exptl_absorpt_correction_T_max 0.9423
_exptl_absorpt_correction_T_min 0.9065
_exptl_absorpt_correction_type multi-scan
_exptl_absorpt_process_details sadabs
_exptl_crystal_colour blue
_exptl_crystal_density_diffrn 1.187
_exptl_crystal_density_method 'not measured'
_exptl_crystal_description prism
_exptl_crystal_F_000 630
_exptl_crystal_size_max 0.15
_exptl_crystal_size_mid 0.10
_exptl_crystal_size_min 0.09
_refine_diff_density_max 3.411
_refine_diff_density_min -0.285
_refine_diff_density_rms 0.134
_refine_ls_extinction_method none
_refine_ls_goodness_of_fit_ref 0.912
_refine_ls_hydrogen_treatment mixed
_refine_ls_matrix_type full
_refine_ls_number_parameters 213
_refine_ls_number_reflns 3635
_refine_ls_number_restraints 0
_refine_ls_restrained_S_all 0.912
_refine_ls_R_factor_all 0.1160
_refine_ls_R_factor_gt 0.0763
_refine_ls_shift/su_max 0.001
_refine_ls_shift/su_mean 0.000
_refine_ls_structure_factor_coef Fsqd
_refine_ls_weighting_details 'calc w=1/[\s^2^(Fo^2^)+(0.0970P)^2^+0.0000P] where P=(Fo^2^+2Fc^2^)/3'
_refine_ls_weighting_scheme calc
_refine_ls_wR_factor_gt 0.1709
_refine_ls_wR_factor_ref 0.1820
_reflns_number_gt 2090
_reflns_number_total 3635
_reflns_threshold_expression >2sigma(I)
_cod_data_source_file om2011358_si_001.cif
_cod_data_source_block 5
_cod_depositor_comments
;
The following automatic conversions were performed:

'_symmetry_cell_setting' value 'Monoclinic' changed to 'monoclinic'
according to /home/saulius/struct/CIF-dictionaries/cif_core.dic
dictionary named 'cif_core.dic' version 2.4.1 from 2010-06-29.

Automatic conversion script
Id: cif_fix_values 1715 2011-07-08 13:25:40Z adriana 
;
_cod_original_sg_symbol_H-M P2/n
_cod_database_code 4076385

loop_
_symmetry_equiv_pos_as_xyz
'x, y, z'
'-x+1/2, y, -z+1/2'
'-x, -y, -z'
'x-1/2, -y, z-1/2'

loop_
_atom_site_label
_atom_site_type_symbol
_atom_site_fract_x
_atom_site_fract_y
_atom_site_fract_z
_atom_site_U_iso_or_equiv
_atom_site_adp_type
_atom_site_occupancy
_atom_site_symmetry_multiplicity
_atom_site_calc_flag
_atom_site_refinement_flags
Cu1 Cu 0.7500 0.59998(9) 0.7500 0.0279(3) Uani 1 2 d S
N1 N 0.7883(2) 0.5429(4) 0.6322(2) 0.0289(8) Uani 1 1 d .
N2 N 0.8794(3) 0.6559(5) 0.5279(3) 0.0375(10) Uani 1 1 d .
H2 H 0.926(4) 0.722(6) 0.526(3) 0.053(16) Uiso 1 1 d .
B3 B 0.9912(3) 0.5889(7) 0.7670(3) 0.0349(12) Uani 1 1 d .
H3 H 0.9923 0.4570 0.7624 0.042 Uiso 1 1 calc R
B4 B 0.9917(4) 0.6908(7) 0.8692(4) 0.0405(13) Uani 1 1 d .
H4 H 0.9939 0.6245 0.9325 0.049 Uiso 1 1 calc R
B5 B 0.9228(4) 0.8685(6) 0.8455(4) 0.0385(13) Uani 1 1 d .
H5 H 0.8797 0.9176 0.8935 0.046 Uiso 1 1 calc R
B6 B 0.8780(4) 0.8823(6) 0.7297(3) 0.0331(11) Uani 1 1 d .
H6 H 0.8057 0.9383 0.7012 0.040 Uiso 1 1 calc R
B7 B 0.9827(4) 0.8964(7) 0.6756(4) 0.0354(12) Uani 1 1 d .
H7 H 0.9785 0.9618 0.6117 0.043 Uiso 1 1 calc R
B8 B 1.0528(4) 0.7185(7) 0.6986(4) 0.0380(13) Uani 1 1 d .
H8 H 1.0939 0.6693 0.6491 0.046 Uiso 1 1 calc R
B9 B 1.0969(4) 0.7034(8) 0.8163(4) 0.0456(15) Uani 1 1 d .
H9 H 1.1684 0.6447 0.8448 0.055 Uiso 1 1 calc R
B10 B 1.0543(4) 0.8758(7) 0.8670(4) 0.0425(14) Uani 1 1 d .
H10 H 1.0979 0.9300 0.9289 0.051 Uiso 1 1 calc R
B11 B 0.9840(4) 0.9966(7) 0.7793(4) 0.0414(14) Uani 1 1 d .
H11 H 0.9819 1.1284 0.7836 0.050 Uiso 1 1 calc R
B12 B 1.0924(4) 0.8912(7) 0.7612(4) 0.0422(13) Uani 1 1 d .
H12 H 1.1609 0.9547 0.7543 0.051 Uiso 1 1 calc R
C1 C 0.8888(3) 0.6980(5) 0.7837(3) 0.0295(10) Uani 1 1 d .
C2 C 0.9259(3) 0.7187(5) 0.6868(3) 0.0284(10) Uani 1 1 d .
C3 C 0.8570(3) 0.6319(5) 0.6101(3) 0.0285(10) Uani 1 1 d .
C4 C 0.7390(3) 0.4110(5) 0.5720(3) 0.0322(10) Uani 1 1 d .
H4A H 0.7030 0.4575 0.5151 0.039 Uiso 1 1 calc R
C5 C 0.6659(3) 0.3225(6) 0.6174(3) 0.0430(12) Uani 1 1 d .
H5A H 0.6999 0.2835 0.6751 0.065 Uiso 1 1 calc R
H5B H 0.6379 0.2337 0.5803 0.065 Uiso 1 1 calc R
H5C H 0.6135 0.3944 0.6255 0.065 Uiso 1 1 calc R
C6 C 0.8165(4) 0.2924(6) 0.5518(4) 0.0497(13) Uani 1 1 d .
H6A H 0.8583 0.3446 0.5165 0.075 Uiso 1 1 calc R
H6B H 0.7834 0.2028 0.5186 0.075 Uiso 1 1 calc R
H6C H 0.8567 0.2551 0.6075 0.075 Uiso 1 1 calc R
C7 C 0.8123(3) 0.6540(6) 0.4386(3) 0.0395(11) Uani 1 1 d .
H7A H 0.7907 0.5432 0.4240 0.047 Uiso 1 1 calc R
C8 C 0.8729(4) 0.7101(8) 0.3707(3) 0.0574(15) Uani 1 1 d .
H8A H 0.8907 0.8209 0.3817 0.086 Uiso 1 1 calc R
H8B H 0.8340 0.6986 0.3107 0.086 Uiso 1 1 calc R
H8C H 0.9323 0.6464 0.3768 0.086 Uiso 1 1 calc R
C9 C 0.7210(4) 0.7569(7) 0.4380(4) 0.0634(17) Uani 1 1 d .
H9A H 0.6870 0.7201 0.4839 0.095 Uiso 1 1 calc R
H9B H 0.6770 0.7493 0.3800 0.095 Uiso 1 1 calc R
H9C H 0.7409 0.8667 0.4496 0.095 Uiso 1 1 calc R

loop_
_atom_site_aniso_label
_atom_site_aniso_U_11
_atom_site_aniso_U_22
_atom_site_aniso_U_33
_atom_site_aniso_U_23
_atom_site_aniso_U_13
_atom_site_aniso_U_12
Cu1 0.0263(4) 0.0261(4) 0.0309(4) 0.000 0.0050(3) 0.000
N1 0.0288(19) 0.028(2) 0.030(2) -0.0003(15) 0.0077(16) -0.0013(15)
N2 0.039(2) 0.040(2) 0.035(2) 0.0014(18) 0.0096(18) -0.0106(19)
B3 0.028(2) 0.036(3) 0.040(3) 0.006(3) 0.004(2) 0.001(2)
B4 0.039(3) 0.042(3) 0.038(3) 0.005(3) 0.001(2) -0.003(3)
B5 0.045(3) 0.033(3) 0.038(3) -0.009(2) 0.009(2) -0.010(2)
B6 0.037(3) 0.022(3) 0.041(3) -0.002(2) 0.011(2) -0.002(2)
B7 0.034(3) 0.030(3) 0.044(3) 0.006(3) 0.009(2) -0.004(2)
B8 0.023(3) 0.046(3) 0.046(3) 0.004(3) 0.009(2) 0.002(2)
B9 0.025(3) 0.054(4) 0.052(4) 0.010(3) -0.004(2) -0.002(3)
B10 0.041(3) 0.043(4) 0.039(3) 0.003(3) -0.002(2) -0.009(3)
B11 0.040(3) 0.033(3) 0.049(4) -0.002(3) 0.005(3) -0.012(3)
B12 0.030(3) 0.043(3) 0.053(3) 0.003(3) 0.007(2) -0.006(3)
C1 0.030(2) 0.030(3) 0.030(2) 0.0012(19) 0.0076(18) 0.0005(19)
C2 0.024(2) 0.032(3) 0.029(2) 0.0035(19) 0.0047(18) 0.0024(18)
C3 0.029(2) 0.025(3) 0.031(2) -0.0005(18) 0.0071(18) 0.0054(18)
C4 0.036(2) 0.027(2) 0.031(2) -0.004(2) 0.0016(18) -0.003(2)
C5 0.048(3) 0.037(3) 0.045(3) -0.008(2) 0.013(2) -0.011(2)
C6 0.049(3) 0.040(3) 0.063(4) -0.013(3) 0.016(3) -0.001(2)
C7 0.046(3) 0.040(3) 0.031(3) 0.005(2) 0.004(2) 0.002(2)
C8 0.071(4) 0.070(4) 0.032(3) 0.007(3) 0.011(3) -0.010(3)
C9 0.068(4) 0.061(4) 0.057(4) 0.009(3) 0.002(3) 0.023(3)

loop_
_atom_type_symbol
_atom_type_description
_atom_type_scat_dispersion_real
_atom_type_scat_dispersion_imag
_atom_type_scat_source
C C 0.0033 0.0016 'International Tables Vol C Tables 4.2.6.8 and 6.1.1.4'
H H 0.0000 0.0000 'International Tables Vol C Tables 4.2.6.8 and 6.1.1.4'
B B 0.0013 0.0007 'International Tables Vol C Tables 4.2.6.8 and 6.1.1.4'
N N 0.0061 0.0033 'International Tables Vol C Tables 4.2.6.8 and 6.1.1.4'
Cu Cu 0.3201 1.2651 'International Tables Vol C Tables 4.2.6.8 and 6.1.1.4'

loop_
_geom_angle_atom_site_label_1
_geom_angle_atom_site_label_2
_geom_angle_atom_site_label_3
_geom_angle
_geom_angle_site_symmetry_1
_geom_angle_site_symmetry_3
N1 Cu1 N1 152.6(2) 2_656 .
N1 Cu1 C1 105.59(15) 2_656 .
N1 Cu1 C1 85.46(15) . .
N1 Cu1 C1 85.46(15) 2_656 2_656
N1 Cu1 C1 105.59(15) . 2_656
C1 Cu1 C1 132.8(3) . 2_656
C3 N1 C4 121.7(3) . .
C3 N1 Cu1 115.1(3) . .
C4 N1 Cu1 123.1(3) . .
C3 N2 C7 128.7(4) . .
C1 B3 C2 57.0(2) . .
C1 B3 B4 58.7(3) . .
C2 B3 B4 102.9(4) . .
C1 B3 B9 105.9(4) . .
C2 B3 B9 102.9(4) . .
B4 B3 B9 60.7(3) . .
C1 B3 B8 104.6(4) . .
C2 B3 B8 57.6(3) . .
B4 B3 B8 107.0(4) . .
B9 B3 B8 59.0(3) . .
C1 B4 B5 59.2(3) . .
C1 B4 B3 59.8(3) . .
B5 B4 B3 108.7(4) . .
C1 B4 B10 106.5(4) . .
B5 B4 B10 60.2(3) . .
B3 B4 B10 108.7(4) . .
C1 B4 B9 106.0(4) . .
B5 B4 B9 108.0(4) . .
B3 B4 B9 59.8(3) . .
B10 B4 B9 60.1(3) . .
C1 B5 B6 60.2(3) . .
C1 B5 B4 59.2(3) . .
B6 B5 B4 109.1(4) . .
C1 B5 B10 106.5(4) . .
B6 B5 B10 108.9(4) . .
B4 B5 B10 60.3(3) . .
C1 B5 B11 107.2(4) . .
B6 B5 B11 60.4(3) . .
B4 B5 B11 109.0(4) . .
B10 B5 B11 60.4(3) . .
C2 B6 C1 57.6(3) . .
C2 B6 B5 104.2(4) . .
C1 B6 B5 59.1(3) . .
C2 B6 B11 104.3(4) . .
C1 B6 B11 106.9(4) . .
B5 B6 B11 61.0(3) . .
C2 B6 B7 58.1(3) . .
C1 B6 B7 105.8(3) . .
B5 B6 B7 108.1(4) . .
B11 B6 B7 59.7(3) . .
C2 B7 B8 59.3(3) . .
C2 B7 B11 104.2(3) . .
B8 B7 B11 108.3(4) . .
C2 B7 B12 104.1(4) . .
B8 B7 B12 59.2(3) . .
B11 B7 B12 60.7(3) . .
C2 B7 B6 58.1(3) . .
B8 B7 B6 108.0(4) . .
B11 B7 B6 59.6(3) . .
B12 B7 B6 107.7(4) . .
C2 B8 B12 104.7(4) . .
C2 B8 B7 58.5(3) . .
B12 B8 B7 60.8(3) . .
C2 B8 B9 103.9(4) . .
B12 B8 B9 60.4(3) . .
B7 B8 B9 108.7(4) . .
C2 B8 B3 58.8(3) . .
B12 B8 B3 108.0(4) . .
B7 B8 B3 108.4(4) . .
B9 B8 B3 59.2(3) . .
B8 B9 B12 59.3(3) . .
B8 B9 B3 61.8(3) . .
B12 B9 B3 109.3(4) . .
B8 B9 B10 107.5(4) . .
B12 B9 B10 60.3(3) . .
B3 B9 B10 107.8(4) . .
B8 B9 B4 108.1(4) . .
B12 B9 B4 107.9(4) . .
B3 B9 B4 59.4(3) . .
B10 B9 B4 59.4(3) . .
B5 B10 B4 59.5(3) . .
B5 B10 B9 107.6(4) . .
B4 B10 B9 60.4(3) . .
B5 B10 B12 107.9(4) . .
B4 B10 B12 108.0(4) . .
B9 B10 B12 59.5(3) . .
B5 B10 B11 60.3(3) . .
B4 B10 B11 108.3(4) . .
B9 B10 B11 108.1(4) . .
B12 B10 B11 60.3(3) . .
B6 B11 B7 60.7(3) . .
B6 B11 B5 58.6(3) . .
B7 B11 B5 107.0(4) . .
B6 B11 B10 106.6(4) . .
B7 B11 B10 107.4(4) . .
B5 B11 B10 59.3(3) . .
B6 B11 B12 107.8(4) . .
B7 B11 B12 59.8(3) . .
B5 B11 B12 106.8(4) . .
B10 B11 B12 59.8(3) . .
B8 B12 B9 60.4(3) . .
B8 B12 B7 60.0(3) . .
B9 B12 B7 108.1(4) . .
B8 B12 B10 108.2(4) . .
B9 B12 B10 60.2(3) . .
B7 B12 B10 107.4(4) . .
B8 B12 B11 108.0(4) . .
B9 B12 B11 108.3(4) . .
B7 B12 B11 59.6(3) . .
B10 B12 B11 59.9(3) . .
C2 C1 B4 108.7(3) . .
C2 C1 B5 107.4(3) . .
B4 C1 B5 61.6(3) . .
C2 C1 B6 60.1(3) . .
B4 C1 B6 111.6(4) . .
B5 C1 B6 60.7(3) . .
C2 C1 B3 61.6(3) . .
B4 C1 B3 61.6(3) . .
B5 C1 B3 112.1(4) . .
B6 C1 B3 113.1(3) . .
C2 C1 Cu1 104.9(3) . .
B4 C1 Cu1 139.5(3) . .
B5 C1 Cu1 127.3(3) . .
B6 C1 Cu1 104.5(3) . .
B3 C1 Cu1 119.7(3) . .
C3 C2 C1 111.9(3) . .
C3 C2 B6 116.4(3) . .
C1 C2 B6 62.2(3) . .
C3 C2 B7 124.4(4) . .
C1 C2 B7 114.1(3) . .
B6 C2 B7 63.7(3) . .
C3 C2 B8 122.7(4) . .
C1 C2 B8 113.2(3) . .
B6 C2 B8 115.1(4) . .
B7 C2 B8 62.3(3) . .
C3 C2 B3 113.0(4) . .
C1 C2 B3 61.5(3) . .
B6 C2 B3 114.8(3) . .
B7 C2 B3 115.6(3) . .
B8 C2 B3 63.6(3) . .
N1 C3 N2 129.2(4) . .
N1 C3 C2 116.6(4) . .
N2 C3 C2 114.2(4) . .
N1 C4 C5 109.8(3) . .
N1 C4 C6 110.5(4) . .
C5 C4 C6 109.0(4) . .
N2 C7 C9 111.2(4) . .
N2 C7 C8 106.9(4) . .
C9 C7 C8 112.6(4) . .

loop_
_geom_bond_atom_site_label_1
_geom_bond_atom_site_label_2
_geom_bond_distance
_geom_bond_site_symmetry_2
Cu1 N1 2.010(4) 2_656
Cu1 N1 2.010(4) .
Cu1 C1 2.036(4) .
Cu1 C1 2.036(4) 2_656
N1 C3 1.293(5) .
N1 C4 1.498(5) .
N2 C3 1.352(5) .
N2 C7 1.473(6) .
B3 C1 1.730(7) .
B3 C2 1.732(7) .
B3 B4 1.761(8) .
B3 B9 1.768(8) .
B3 B8 1.815(7) .
B4 C1 1.710(7) .
B4 B5 1.752(8) .
B4 B10 1.766(8) .
B4 B9 1.784(8) .
B5 C1 1.712(7) .
B5 B6 1.739(8) .
B5 B10 1.765(8) .
B5 B11 1.782(8) .
B6 C2 1.695(7) .
B6 C1 1.730(7) .
B6 B11 1.771(7) .
B6 B7 1.790(7) .
B7 C2 1.696(7) .
B7 B8 1.760(8) .
B7 B11 1.772(8) .
B7 B12 1.775(7) .
B8 C2 1.710(6) .
B8 B12 1.746(8) .
B8 B9 1.766(8) .
B9 B12 1.766(8) .
B9 B10 1.779(9) .
B10 B12 1.782(8) .
B10 B11 1.784(8) .
B11 B12 1.791(8) .
C1 C2 1.651(6) .
C2 C3 1.521(6) .
C4 C5 1.512(6) .
C4 C6 1.524(6) .
C7 C9 1.513(7) .
C7 C8 1.515(6) .
